data_2210833
loop_
_publ_author_name
'Chong-Min Zhong'
'Ya-Jie Zuo'
'Hua-Shu Jin'
'Tian-Chi Wang'
'Shuang-Quan Liu'

_publ_section_title
;
 Hexakis(1-methyl-1<i>H</i>-imidazole-\k<i>N</i>^3^)manganese(II)
 dichloride dihydrate
;
_journal_coeditor_code XU2119
_journal_issue 10
_journal_name_full 'Acta Crystallographica Section E'
_journal_page_first m2605
_journal_page_last m2606
_journal_paper_doi 10.1107/S1600536806036762
_journal_volume 62
_journal_year 2006
_chemical_formula_iupac '[Mn (C4 H6 N2)6] Cl2, 2H2 O'
_chemical_formula_moiety 'C24 H36 Mn N12 2+, 2Cl -, 2H2 O'
_chemical_formula_sum 'C24 H40 Cl2 Mn N12 O2'
_chemical_formula_weight 654.52
_chemical_name_systematic
;
Hexakis(1-methylimidazole)manganese(II) dichloride dihydrate
;
_space_group_IT_number 14
_symmetry_cell_setting monoclinic
_symmetry_space_group_name_Hall '-P 2yn'
_symmetry_space_group_name_H-M 'P 1 21/n 1'
_atom_sites_solution_hydrogens geom
_atom_sites_solution_primary direct
_atom_sites_solution_secondary difmap
_cell_angle_alpha 90.00
_cell_angle_beta 97.994(11)
_cell_angle_gamma 90.00
_cell_formula_units_Z 2
_cell_length_a 8.1645(2)
_cell_length_b 13.4135(4)
_cell_length_c 15.1186(4)
_cell_measurement_reflns_used 6723
_cell_measurement_temperature 294(2)
_cell_measurement_theta_max 28.26
_cell_measurement_theta_min 2.72
_cell_volume 1639.62(9)
_computing_cell_refinement 'SAINT (Bruker, 2005)'
_computing_data_collection 'SMART (Bruker, 2005)'
_computing_data_reduction SAINT
_computing_molecular_graphics 'ORTEP-3 for Windows (Farrugia, 1997)'
_computing_publication_material 'SHELXTL (Bruker, 2000)'
_computing_structure_refinement 'SHELXL97 (Sheldrick, 1997)'
_computing_structure_solution 'SHELXS97 (Sheldrick, 1997)'
_diffrn_ambient_temperature 294(2)
_diffrn_measured_fraction_theta_full 0.99
_diffrn_measured_fraction_theta_max 0.99
_diffrn_measurement_device_type 'Bruker SMART APEX CCD area-detector'
_diffrn_measurement_method '\f and \w'
_diffrn_radiation_monochromator graphite
_diffrn_radiation_source 'fine-focus sealed tube'
_diffrn_radiation_type MoK\a
_diffrn_radiation_wavelength 0.71073
_diffrn_reflns_av_R_equivalents 0.014
_diffrn_reflns_av_sigmaI/netI 0.015
_diffrn_reflns_limit_h_max 10
_diffrn_reflns_limit_h_min -8
_diffrn_reflns_limit_k_max 14
_diffrn_reflns_limit_k_min -17
_diffrn_reflns_limit_l_max 20
_diffrn_reflns_limit_l_min -20
_diffrn_reflns_number 11514
_diffrn_reflns_theta_full 28.3
_diffrn_reflns_theta_max 28.3
_diffrn_reflns_theta_min 2.7
_diffrn_standards_interval_count 0
_diffrn_standards_interval_time 0
_diffrn_standards_number 0
_exptl_absorpt_coefficient_mu 0.607
_exptl_absorpt_correction_T_max 0.864
_exptl_absorpt_correction_T_min 0.768
_exptl_absorpt_correction_type multi-scan
_exptl_absorpt_process_details '(SADABS; Sheldrick, 2005)'
_exptl_crystal_colour Colorless
_exptl_crystal_density_diffrn 1.326
_exptl_crystal_density_method 'not measured'
_exptl_crystal_description Block
_exptl_crystal_F_000 686
_exptl_crystal_size_max 0.32
_exptl_crystal_size_mid 0.25
_exptl_crystal_size_min 0.24
_refine_diff_density_max 0.24
_refine_diff_density_min -0.23
_refine_ls_extinction_coef 0.0058(11)
_refine_ls_extinction_expression Fc^*^=kFc[1+0.001xFc^2^\l^3^/sin(2\q)]^-1/4^
_refine_ls_extinction_method SHELXL97
_refine_ls_goodness_of_fit_ref 1.063
_refine_ls_hydrogen_treatment mixed
_refine_ls_matrix_type full
_refine_ls_number_parameters 199
_refine_ls_number_reflns 4028
_refine_ls_number_restraints 0
_refine_ls_restrained_S_all 1.063
_refine_ls_R_factor_all 0.035
_refine_ls_R_factor_gt 0.030
_refine_ls_shift/su_max 0.001
_refine_ls_shift/su_mean 0.000
_refine_ls_structure_factor_coef Fsqd
_refine_ls_weighting_details 'calc w=1/[\s^2^(Fo^2^)+(0.044P)^2^+0.3715P] where P=(Fo^2^+2Fc^2^)/3'
_refine_ls_weighting_scheme calc
_refine_ls_wR_factor_gt 0.084
_refine_ls_wR_factor_ref 0.087
_reflns_number_gt 3529
_reflns_number_total 4028
_reflns_threshold_expression I>2\s(I)
_cod_data_source_file xu2119.cif
_cod_data_source_block I
_cod_original_sg_symbol_H-M 'P 21/n'
_cod_database_code 2210833
_cod_database_fobs_code 2210833

loop_
_symmetry_equiv_pos_as_xyz
'x, y, z'
'-x, -y, -z'
'-x+1/2, y+1/2, -z+1/2'
'x-1/2, -y-1/2, z-1/2'

loop_
_atom_site_type_symbol
_atom_site_label
_atom_site_fract_x
_atom_site_fract_y
_atom_site_fract_z
_atom_site_U_iso_or_equiv
_atom_site_adp_type
_atom_site_calc_flag
_atom_site_refinement_flags
_atom_site_occupancy
Mn Mn1 0.0000 0.0000 1.0000 0.03472(10) Uani d S 1
Cl Cl1 0.19675(5) 0.37722(3) 0.93098(3) 0.05362(12) Uani d . 1
O O1 0.0200(2) 0.42357(14) 1.10235(12) 0.0843(5) Uani d . 1
N N1 0.31533(16) 0.20898(10) 1.17480(8) 0.0493(3) Uani d . 1
N N2 0.18826(14) 0.08740(9) 1.09480(8) 0.0429(3) Uani d . 1
N N3 0.30163(15) -0.28003(9) 1.04069(9) 0.0480(3) Uani d . 1
N N4 0.18038(14) -0.13447(9) 1.01174(8) 0.0423(3) Uani d . 1
N N5 0.26859(16) 0.12471(9) 0.79167(8) 0.0461(3) Uani d . 1
N N6 0.11600(14) 0.04779(8) 0.87960(7) 0.0399(2) Uani d . 1
C C1 0.19439(18) 0.18412(11) 1.10897(9) 0.0442(3) Uani d . 1
H H1 0.1234 0.2299 1.0772 0.053 Uiso calc R 1
C C2 0.3914(2) 0.12292(14) 1.20504(12) 0.0611(4) Uani d . 1
H H2 0.4798 0.1165 1.2506 0.073 Uiso calc R 1
C C3 0.3131(2) 0.04870(13) 1.15598(11) 0.0572(4) Uani d . 1
H H3 0.3394 -0.0186 1.1624 0.069 Uiso calc R 1
C C4 0.3600(3) 0.31056(15) 1.20364(16) 0.0813(6) Uani d . 1
H H4A 0.4544 0.3318 1.1771 0.122 Uiso calc R 1
H H4B 0.3862 0.3122 1.2675 0.122 Uiso calc R 1
H H4C 0.2687 0.3544 1.1852 0.122 Uiso calc R 1
C C5 0.16731(17) -0.22398(11) 1.04555(10) 0.0441(3) Uani d . 1
H H5 0.0753 -0.2459 1.0700 0.053 Uiso calc R 1
C C6 0.40826(19) -0.22325(13) 1.00058(12) 0.0549(4) Uani d . 1
H H6 0.5121 -0.2421 0.9878 0.066 Uiso calc R 1
C C7 0.33347(19) -0.13412(13) 0.98301(12) 0.0533(4) Uani d . 1
H H7 0.3785 -0.0806 0.9556 0.064 Uiso calc R 1
C C8 0.3275(3) -0.38372(13) 1.07044(18) 0.0783(6) Uani d . 1
H H8A 0.2525 -0.3996 1.1120 0.118 Uiso calc R 1
H H8B 0.4392 -0.3919 1.0990 0.118 Uiso calc R 1
H H8C 0.3075 -0.4274 1.0198 0.118 Uiso calc R 1
C C9 0.20698(17) 0.12653(10) 0.86968(9) 0.0418(3) Uani d . 1
H H9 0.2265 0.1775 0.9115 0.050 Uiso calc R 1
C C10 0.2135(2) 0.03884(12) 0.74894(10) 0.0503(3) Uani d . 1
H H10 0.2363 0.0167 0.6936 0.060 Uiso calc R 1
C C11 0.1196(2) -0.00733(10) 0.80309(10) 0.0476(3) Uani d . 1
H H11 0.0651 -0.0677 0.7906 0.057 Uiso calc R 1
C C12 0.3684(3) 0.20338(16) 0.75867(14) 0.0778(6) Uani d . 1
H H12A 0.3658 0.2617 0.7953 0.117 Uiso calc R 1
H H12B 0.3243 0.2193 0.6981 0.117 Uiso calc R 1
H H12C 0.4805 0.1808 0.7610 0.117 Uiso calc R 1
H H13 0.068(3) 0.4173(19) 1.0614(18) 0.086(8) Uiso d . 1
H H14 -0.019(4) 0.478(2) 1.0949(18) 0.095(9) Uiso d . 1

loop_
_atom_site_aniso_label
_atom_site_aniso_U_11
_atom_site_aniso_U_22
_atom_site_aniso_U_33
_atom_site_aniso_U_12
_atom_site_aniso_U_13
_atom_site_aniso_U_23
Mn1 0.03472(15) 0.03110(15) 0.03775(15) -0.00226(10) 0.00294(11) 0.00010(10)
Cl1 0.0585(2) 0.03972(19) 0.0662(2) 0.00379(15) 0.02132(18) 0.00404(16)
O1 0.1059(13) 0.0755(10) 0.0796(10) 0.0303(9) 0.0415(9) 0.0277(8)
N1 0.0449(7) 0.0533(7) 0.0463(6) -0.0095(6) -0.0054(5) -0.0065(5)
N2 0.0417(6) 0.0412(6) 0.0436(6) -0.0056(5) -0.0017(5) 0.0016(5)
N3 0.0394(6) 0.0391(6) 0.0631(7) 0.0036(5) -0.0007(5) -0.0016(5)
N4 0.0352(6) 0.0413(6) 0.0505(6) 0.0020(5) 0.0060(5) 0.0016(5)
N5 0.0475(7) 0.0463(7) 0.0475(6) -0.0011(5) 0.0173(5) -0.0014(5)
N6 0.0453(6) 0.0355(6) 0.0393(5) 0.0004(5) 0.0073(5) -0.0013(4)
C1 0.0444(7) 0.0422(7) 0.0428(7) -0.0069(6) -0.0057(6) -0.0004(6)
C2 0.0508(9) 0.0713(11) 0.0550(9) 0.0019(8) -0.0145(7) -0.0002(8)
C3 0.0546(9) 0.0517(9) 0.0601(9) 0.0038(7) -0.0103(7) 0.0047(7)
C4 0.0831(14) 0.0643(12) 0.0867(14) -0.0161(10) -0.0233(11) -0.0243(10)
C5 0.0345(7) 0.0425(7) 0.0550(8) 0.0003(5) 0.0053(6) 0.0021(6)
C6 0.0369(7) 0.0626(10) 0.0661(10) 0.0080(7) 0.0099(7) -0.0004(8)
C7 0.0399(8) 0.0555(9) 0.0661(9) 0.0000(6) 0.0128(7) 0.0103(7)
C8 0.0650(12) 0.0415(9) 0.1238(19) 0.0085(8) -0.0037(12) 0.0095(10)
C9 0.0435(7) 0.0411(7) 0.0421(6) -0.0026(5) 0.0111(6) -0.0048(5)
C10 0.0582(9) 0.0500(8) 0.0448(7) 0.0079(7) 0.0148(7) -0.0079(6)
C11 0.0596(9) 0.0370(7) 0.0467(7) 0.0003(6) 0.0089(7) -0.0077(6)
C12 0.0893(14) 0.0754(13) 0.0786(12) -0.0246(11) 0.0467(11) -0.0044(10)

loop_
_atom_type_symbol
_atom_type_description
_atom_type_scat_dispersion_real
_atom_type_scat_dispersion_imag
_atom_type_scat_source
C C 0.0033 0.0016 'International Tables Vol C Tables 4.2.6.8 and 6.1.1.4'
H H 0.0000 0.0000 'International Tables Vol C Tables 4.2.6.8 and 6.1.1.4'
N N 0.0061 0.0033 'International Tables Vol C Tables 4.2.6.8 and 6.1.1.4'
O O 0.0106 0.0060 'International Tables Vol C Tables 4.2.6.8 and 6.1.1.4'
Cl Cl 0.1484 0.1585 'International Tables Vol C Tables 4.2.6.8 and 6.1.1.4'
Mn Mn 0.3368 0.7283 'International Tables Vol C Tables 4.2.6.8 and 6.1.1.4'

loop_
_geom_angle_atom_site_label_1
_geom_angle_atom_site_label_2
_geom_angle_atom_site_label_3
_geom_angle_site_symmetry_1
_geom_angle_site_symmetry_3
_geom_angle
N6 Mn1 N6 2_557 . 180.0
N6 Mn1 N2 2_557 . 87.76(4)
N6 Mn1 N2 . . 92.24(4)
N6 Mn1 N2 2_557 2_557 92.24(4)
N6 Mn1 N2 . 2_557 87.76(4)
N2 Mn1 N2 . 2_557 180.0
N6 Mn1 N4 2_557 2_557 87.10(4)
N6 Mn1 N4 . 2_557 92.90(4)
N2 Mn1 N4 . 2_557 90.78(4)
N2 Mn1 N4 2_557 2_557 89.22(4)
N6 Mn1 N4 2_557 . 92.90(4)
N6 Mn1 N4 . . 87.10(4)
N2 Mn1 N4 . . 89.22(4)
N2 Mn1 N4 2_557 . 90.78(4)
N4 Mn1 N4 2_557 . 180.00(6)
H13 O1 H14 . . 103(3)
C1 N1 C2 . . 107.02(13)
C1 N1 C4 . . 125.45(14)
C2 N1 C4 . . 127.45(14)
C1 N2 C3 . . 104.73(12)
C1 N2 Mn1 . . 128.18(10)
C3 N2 Mn1 . . 126.87(10)
C5 N3 C6 . . 106.83(12)
C5 N3 C8 . . 126.77(15)
C6 N3 C8 . . 126.38(15)
C5 N4 C7 . . 104.57(12)
C5 N4 Mn1 . . 130.90(10)
C7 N4 Mn1 . . 124.53(10)
C9 N5 C10 . . 106.95(12)
C9 N5 C12 . . 125.44(14)
C10 N5 C12 . . 127.55(14)
C9 N6 C11 . . 104.94(12)
C9 N6 Mn1 . . 128.92(9)
C11 N6 Mn1 . . 125.81(10)
N2 C1 N1 . . 111.91(13)
N2 C1 H1 . . 124.0
N1 C1 H1 . . 124.0
C3 C2 N1 . . 106.42(13)
C3 C2 H2 . . 126.8
N1 C2 H2 . . 126.8
C2 C3 N2 . . 109.91(15)
C2 C3 H3 . . 125.0
N2 C3 H3 . . 125.0
N1 C4 H4A . . 109.5
N1 C4 H4B . . 109.5
H4A C4 H4B . . 109.5
N1 C4 H4C . . 109.5
H4A C4 H4C . . 109.5
H4B C4 H4C . . 109.5
N4 C5 N3 . . 112.31(13)
N4 C5 H5 . . 123.8
N3 C5 H5 . . 123.8
C7 C6 N3 . . 106.44(13)
C7 C6 H6 . . 126.8
N3 C6 H6 . . 126.8
C6 C7 N4 . . 109.84(14)
C6 C7 H7 . . 125.1
N4 C7 H7 . . 125.1
N3 C8 H8A . . 109.5
N3 C8 H8B . . 109.5
H8A C8 H8B . . 109.5
N3 C8 H8C . . 109.5
H8A C8 H8C . . 109.5
H8B C8 H8C . . 109.5
N6 C9 N5 . . 111.86(12)
N6 C9 H9 . . 124.1
N5 C9 H9 . . 124.1
C11 C10 N5 . . 106.13(13)
C11 C10 H10 . . 126.9
N5 C10 H10 . . 126.9
C10 C11 N6 . . 110.12(13)
C10 C11 H11 . . 124.9
N6 C11 H11 . . 124.9
N5 C12 H12A . . 109.5
N5 C12 H12B . . 109.5
H12A C12 H12B . . 109.5
N5 C12 H12C . . 109.5
H12A C12 H12C . . 109.5
H12B C12 H12C . . 109.5

loop_
_geom_bond_atom_site_label_1
_geom_bond_atom_site_label_2
_geom_bond_site_symmetry_2
_geom_bond_distance
_geom_bond_publ_flag
Mn1 N2 . 2.2755(11) y
Mn1 N2 2_557 2.2755(11) ?
Mn1 N4 2_557 2.3197(11) ?
Mn1 N4 . 2.3197(11) y
Mn1 N6 2_557 2.2585(11) ?
Mn1 N6 . 2.2585(11) y
O1 H13 . 0.78(3) ?
O1 H14 . 0.80(3) ?
N1 C1 . 1.3428(18) ?
N1 C2 . 1.359(2) ?
N1 C4 . 1.461(2) ?
N2 C1 . 1.3149(19) ?
N2 C3 . 1.3790(19) ?
N3 C5 . 1.3400(18) ?
N3 C6 . 1.361(2) ?
N3 C8 . 1.468(2) ?
N4 C5 . 1.3151(19) ?
N4 C7 . 1.3791(19) ?
N5 C9 . 1.3452(17) ?
N5 C10 . 1.366(2) ?
N5 C12 . 1.463(2) ?
N6 C9 . 1.3118(18) ?
N6 C11 . 1.3767(17) ?
C1 H1 . 0.9300 ?
C2 C3 . 1.348(2) ?
C2 H2 . 0.9300 ?
C3 H3 . 0.9300 ?
C4 H4A . 0.9600 ?
C4 H4B . 0.9600 ?
C4 H4C . 0.9600 ?
C5 H5 . 0.9300 ?
C6 C7 . 1.352(2) ?
C6 H6 . 0.9300 ?
C7 H7 . 0.9300 ?
C8 H8A . 0.9600 ?
C8 H8B . 0.9600 ?
C8 H8C . 0.9600 ?
C9 H9 . 0.9300 ?
C10 C11 . 1.348(2) ?
C10 H10 . 0.9300 ?
C11 H11 . 0.9300 ?
C12 H12A . 0.9600 ?
C12 H12B . 0.9600 ?
C12 H12C . 0.9600 ?

loop_
_geom_hbond_atom_site_label_D
_geom_hbond_atom_site_label_H
_geom_hbond_atom_site_label_A
_geom_hbond_site_symmetry_A
_geom_hbond_distance_DH
_geom_hbond_distance_HA
_geom_hbond_distance_DA
_geom_hbond_angle_DHA
_geom_hbond_publ_flag
O1 H13 Cl1 1_555 0.78(3) 2.42(3) 3.1972(18) 172(3) yes
O1 H14 Cl1 2_567 0.80(3) 2.42(3) 3.2059(19) 167(3) yes
C4 H4C O1 1_555 0.96 2.42 3.342(3) 161 yes
C5 H5 Cl1 2_557 0.93 2.833 3.6714(15) 150 yes
C9 H9 Cl1 1_555 0.93 2.71 3.4920(14) 142 yes
C10 H10 Cl1 3_546 0.93 2.76 3.6318(16) 156 yes
